data_7218105
loop_
_publ_author_name
'Baruah, Jubaraj Bikash'
'Kirillov, Alexander M.'
'Nath, Jayanta K.'

_publ_section_title
;
 Unusual solvent-mediated hydrolysis of dicarboxylate monoester ligands in
 copper(II) complexes toward simultaneous crystallization of new
 dicarboxylate derivatives
;
_journal_name_full 'RSC Adv.'
_journal_paper_doi 10.1039/C4RA05776G
_journal_year 2014
_chemical_formula_moiety 'C36 H38 Cu2 N6 O12'
_chemical_formula_sum 'C36 H38 Cu2 N6 O12'
_chemical_formula_weight 873.80
_chemical_name_systematic
; 
 ? 
;
_space_group_IT_number 14
_space_group_name_Hall '-P 2yn'
_symmetry_cell_setting monoclinic
_symmetry_space_group_name_Hall '-P 2yn'
_symmetry_space_group_name_H-M 'P 1 21/n 1'
_atom_sites_solution_hydrogens geom
_atom_sites_solution_primary direct
_atom_sites_solution_secondary difmap
_audit_creation_method SHELXL-97
_cell_angle_alpha 90.00
_cell_angle_beta 112.352(8)
_cell_angle_gamma 90.00
_cell_formula_units_Z 2
_cell_length_a 11.9671(8)
_cell_length_b 13.7220(6)
_cell_length_c 12.2072(8)
_cell_measurement_reflns_used 3227
_cell_measurement_temperature 296(2)
_cell_measurement_theta_max 28.6790
_cell_measurement_theta_min 2.9630
_cell_volume 1854.0(2)
_computing_cell_refinement 'Bruker SMART'
_computing_data_collection 'Bruker SMART'
_computing_data_reduction 'Bruker SAINT'
_computing_molecular_graphics 'Bruker SHELXTL'
_computing_publication_material 'Bruker SHELXTL'
_computing_structure_refinement 'SHELXL-97 (Sheldrick, 1997)'
_computing_structure_solution 'SHELXS-97 (Sheldrick, 1990)'
_diffrn_ambient_temperature 296(2)
_diffrn_measured_fraction_theta_full 0.999
_diffrn_measured_fraction_theta_max 0.999
_diffrn_measurement_device_type 'CCD area detector'
_diffrn_measurement_method 'phi and omega scans'
_diffrn_radiation_monochromator graphite
_diffrn_radiation_source 'fine-focus sealed tube'
_diffrn_radiation_type MoK\a
_diffrn_radiation_wavelength 0.71073
_diffrn_reflns_av_R_equivalents 0.0560
_diffrn_reflns_av_sigmaI/netI 0.0513
_diffrn_reflns_limit_h_max 14
_diffrn_reflns_limit_h_min -14
_diffrn_reflns_limit_k_max 16
_diffrn_reflns_limit_k_min -16
_diffrn_reflns_limit_l_max 14
_diffrn_reflns_limit_l_min -14
_diffrn_reflns_number 8090
_diffrn_reflns_theta_full 25.25
_diffrn_reflns_theta_max 25.25
_diffrn_reflns_theta_min 2.97
_exptl_absorpt_coefficient_mu 1.220
_exptl_absorpt_correction_T_max 0.793
_exptl_absorpt_correction_T_min 0.700
_exptl_absorpt_correction_type multi-scan
_exptl_absorpt_process_details 'Face indexing'
_exptl_crystal_colour green
_exptl_crystal_density_diffrn 1.565
_exptl_crystal_density_method 'not measured'
_exptl_crystal_description block
_exptl_crystal_F_000 900
_exptl_crystal_size_max 0.30
_exptl_crystal_size_mid 0.25
_exptl_crystal_size_min 0.19
_refine_diff_density_max 1.024
_refine_diff_density_min -0.747
_refine_diff_density_rms 0.101
_refine_ls_extinction_method none
_refine_ls_goodness_of_fit_ref 1.013
_refine_ls_hydrogen_treatment mixed
_refine_ls_matrix_type full
_refine_ls_number_parameters 264
_refine_ls_number_reflns 3349
_refine_ls_number_restraints 2
_refine_ls_restrained_S_all 1.013
_refine_ls_R_factor_all 0.0624
_refine_ls_R_factor_gt 0.0510
_refine_ls_shift/su_max 0.000
_refine_ls_shift/su_mean 0.000
_refine_ls_structure_factor_coef Fsqd
_refine_ls_weighting_details 'calc w=1/[\s^2^(Fo^2^)+(0.0900P)^2^+2.0000P] where P=(Fo^2^+2Fc^2^)/3'
_refine_ls_weighting_scheme calc
_refine_ls_wR_factor_gt 0.1369
_refine_ls_wR_factor_ref 0.1541
_reflns_number_gt 2768
_reflns_number_total 3349
_reflns_threshold_expression >2sigma(I)
_cod_data_source_file c4ra05776g2.cif
_cod_data_source_block Complex4
_cod_depositor_comments
;
The following automatic conversions were performed:

'_symmetry_cell_setting' value 'Monoclinic' changed to 'monoclinic'
according to
/usr/data/users/saulius/crontab/automatic-downloads/rss-feeds/RSC/lib/dictionaries/cif_core.dic
dictionary named 'cif_core.dic' version 2.4.2 from 2011-04-26.

Automatic conversion script
Id: cif_fix_values 2281 2013-09-26 08:29:07Z andrius 
;
_cod_original_cell_volume 1853.97(19)
_cod_original_sg_symbol_H-M P21/n
_cod_database_code 7218105

loop_
_symmetry_equiv_pos_as_xyz
'x, y, z'
'-x+1/2, y+1/2, -z+1/2'
'-x, -y, -z'
'x-1/2, -y-1/2, z-1/2'

loop_
_atom_site_label
_atom_site_type_symbol
_atom_site_fract_x
_atom_site_fract_y
_atom_site_fract_z
_atom_site_U_iso_or_equiv
_atom_site_adp_type
_atom_site_occupancy
_atom_site_symmetry_multiplicity
_atom_site_calc_flag
_atom_site_refinement_flags
C1 C 1.0062(3) 0.0729(2) 0.7311(3) 0.0279(8) Uani 1 1 d .
Cu1 Cu 0.94055(4) 0.11320(3) 0.34378(4) 0.0280(2) Uani 1 1 d .
N1 N 0.7790(3) 0.11611(19) 0.2145(3) 0.0308(7) Uani 1 1 d .
O1 O 1.0704(2) 0.11410(17) 0.6859(2) 0.0337(6) Uani 1 1 d .
C2 C 0.9379(3) 0.1346(3) 0.7864(3) 0.0288(8) Uani 1 1 d .
H2 H 0.552(4) 0.211(3) 0.061(4) 0.045(12) Uiso 1 1 d .
N2 N 0.6073(3) 0.1719(3) 0.0869(4) 0.0514(10) Uani 1 1 d .
O2 O 0.9977(2) -0.01950(17) 0.7413(2) 0.0334(6) Uani 1 1 d .
C3 C 0.9531(4) 0.1141(3) 0.9014(4) 0.0412(10) Uani 1 1 d .
H3 H 0.9948 0.0579 0.9364 0.049 Uiso 1 1 calc R
N3 N 0.9910(3) 0.3951(2) 0.1938(4) 0.0465(9) Uani 1 1 d .
O3 O 0.8137(2) 0.08827(18) 0.5171(2) 0.0361(6) Uani 1 1 d .
C4 C 0.9084(5) 0.1740(3) 0.9679(4) 0.0530(12) Uani 1 1 d .
H4 H 0.9210 0.1582 1.0458 0.064 Uiso 1 1 calc R
O4 O 0.8987(2) 0.20585(17) 0.4480(2) 0.0325(6) Uani 1 1 d .
C5 C 0.8461(5) 0.2560(3) 0.9170(4) 0.0500(11) Uani 1 1 d .
H5 H 0.8160 0.2961 0.9607 0.060 Uiso 1 1 calc R
H5A H 1.123(4) 0.038(2) 0.478(4) 0.048(13) Uiso 1 1 d D
O5 O 1.0947(2) 0.0917(2) 0.4802(2) 0.0340(6) Uani 1 1 d D
H5B H 1.0826 0.0938 0.5419 0.051 Uiso 1 1 calc RD
C6 C 0.8263(3) 0.2811(3) 0.7986(3) 0.0383(9) Uani 1 1 d .
O6 O 1.0072(3) 0.2443(2) 0.2718(3) 0.0550(8) Uani 1 1 d .
C7 C 0.8686(3) 0.2190(2) 0.7294(3) 0.0291(8) Uani 1 1 d .
C8 C 0.7629(4) 0.3679(3) 0.7473(4) 0.0451(11) Uani 1 1 d .
H8 H 0.7335 0.4079 0.7918 0.054 Uiso 1 1 calc R
C9 C 0.7447(4) 0.3929(3) 0.6348(4) 0.0505(12) Uani 1 1 d .
H9 H 0.7083 0.4520 0.6042 0.061 Uiso 1 1 calc R
C10 C 0.7807(4) 0.3298(3) 0.5643(4) 0.0434(10) Uani 1 1 d .
H10 H 0.7656 0.3470 0.4862 0.052 Uiso 1 1 calc R
C11 C 0.8377(3) 0.2433(2) 0.6074(3) 0.0302(8) Uani 1 1 d .
C12 C 0.8517(3) 0.1718(2) 0.5193(3) 0.0279(8) Uani 1 1 d .
C13 C 0.9607(5) 0.3213(4) 0.2498(4) 0.0543(12) Uani 1 1 d .
H13 H 0.8966 0.3323 0.2735 0.065 Uiso 1 1 calc R
C14 C 0.9271(6) 0.4866(4) 0.1753(7) 0.091(2) Uani 1 1 d .
H14A H 0.8648 0.4826 0.2066 0.136 Uiso 1 1 calc R
H14B H 0.8915 0.5004 0.0920 0.136 Uiso 1 1 calc R
H14C H 0.9826 0.5377 0.2149 0.136 Uiso 1 1 calc R
C15 C 1.0865(6) 0.3852(4) 0.1545(6) 0.0773(19) Uani 1 1 d .
H15A H 1.1530 0.4252 0.2021 0.116 Uiso 1 1 calc R
H15B H 1.0599 0.4053 0.0732 0.116 Uiso 1 1 calc R
H15C H 1.1117 0.3183 0.1613 0.116 Uiso 1 1 calc R
C16 C 0.6970(4) 0.1867(3) 0.1910(4) 0.0443(10) Uani 1 1 d .
H16 H 0.7017 0.2393 0.2406 0.053 Uiso 1 1 calc R
C17 C 0.7363(4) 0.0544(3) 0.1198(4) 0.0473(11) Uani 1 1 d .
H17 H 0.7745 -0.0025 0.1112 0.057 Uiso 1 1 calc R
C18 C 0.6304(4) 0.0881(4) 0.0404(4) 0.0571(13) Uani 1 1 d .
H18 H 0.5829 0.0596 -0.0315 0.069 Uiso 1 1 calc R

loop_
_atom_site_aniso_label
_atom_site_aniso_U_11
_atom_site_aniso_U_22
_atom_site_aniso_U_33
_atom_site_aniso_U_23
_atom_site_aniso_U_13
_atom_site_aniso_U_12
C1 0.0303(17) 0.0220(17) 0.0242(16) 0.0018(13) 0.0025(14) 0.0005(15)
Cu1 0.0321(3) 0.0177(3) 0.0294(3) 0.00111(14) 0.0064(2) 0.00184(16)
N1 0.0333(16) 0.0232(15) 0.0310(16) 0.0012(11) 0.0068(14) 0.0037(12)
O1 0.0346(14) 0.0289(14) 0.0358(14) 0.0020(10) 0.0113(12) -0.0020(11)
C2 0.0325(18) 0.0213(16) 0.0299(18) -0.0024(14) 0.0088(15) -0.0056(15)
N2 0.0363(19) 0.043(2) 0.060(2) 0.0125(18) 0.0020(18) 0.0098(17)
O2 0.0409(14) 0.0210(12) 0.0360(13) 0.0024(10) 0.0121(11) 0.0033(11)
C3 0.057(3) 0.032(2) 0.035(2) 0.0016(15) 0.018(2) -0.0043(18)
N3 0.043(2) 0.0315(18) 0.059(2) 0.0149(15) 0.0122(18) 0.0013(15)
O3 0.0371(14) 0.0220(13) 0.0424(15) -0.0038(11) 0.0074(12) -0.0002(11)
C4 0.076(3) 0.050(3) 0.041(2) -0.0023(19) 0.030(2) -0.003(2)
O4 0.0379(13) 0.0257(12) 0.0302(13) 0.0011(10) 0.0090(11) 0.0061(11)
C5 0.070(3) 0.041(2) 0.048(2) -0.0123(19) 0.032(2) -0.004(2)
O5 0.0376(14) 0.0285(13) 0.0320(14) 0.0004(11) 0.0089(12) 0.0059(12)
C6 0.0366(19) 0.032(2) 0.046(2) -0.0109(16) 0.0146(17) -0.0032(17)
O6 0.0666(19) 0.0297(16) 0.066(2) 0.0173(14) 0.0215(17) -0.0037(15)
C7 0.0273(17) 0.0215(17) 0.0361(19) -0.0066(14) 0.0093(15) -0.0028(14)
C8 0.046(2) 0.034(2) 0.057(3) -0.013(2) 0.021(2) 0.0088(19)
C9 0.055(3) 0.029(2) 0.059(3) -0.0032(18) 0.012(2) 0.0176(19)
C10 0.050(2) 0.032(2) 0.042(2) 0.0028(16) 0.0100(19) 0.0102(18)
C11 0.0280(17) 0.0214(16) 0.0384(19) -0.0035(14) 0.0095(15) 0.0019(14)
C12 0.0248(16) 0.0226(18) 0.0296(18) 0.0023(13) 0.0028(14) 0.0076(14)
C13 0.059(3) 0.054(3) 0.048(3) -0.001(2) 0.017(2) -0.009(2)
C14 0.077(4) 0.062(4) 0.135(6) 0.025(4) 0.042(4) 0.025(3)
C15 0.075(4) 0.047(3) 0.119(6) 0.012(3) 0.048(4) 0.003(3)
C16 0.045(2) 0.0273(19) 0.054(2) -0.0022(17) 0.011(2) 0.0101(18)
C17 0.043(2) 0.040(2) 0.047(2) -0.0110(18) 0.0034(19) 0.0064(19)
C18 0.045(3) 0.059(3) 0.048(3) -0.011(2) -0.003(2) 0.006(2)

loop_
_atom_type_symbol
_atom_type_description
_atom_type_scat_dispersion_real
_atom_type_scat_dispersion_imag
_atom_type_scat_source
C C 0.0033 0.0016 'International Tables Vol C Tables 4.2.6.8 and 6.1.1.4'
H H 0.0000 0.0000 'International Tables Vol C Tables 4.2.6.8 and 6.1.1.4'
N N 0.0061 0.0033 'International Tables Vol C Tables 4.2.6.8 and 6.1.1.4'
O O 0.0106 0.0060 'International Tables Vol C Tables 4.2.6.8 and 6.1.1.4'
Cu Cu 0.3201 1.2651 'International Tables Vol C Tables 4.2.6.8 and 6.1.1.4'

loop_
_geom_angle_atom_site_label_1
_geom_angle_atom_site_label_2
_geom_angle_atom_site_label_3
_geom_angle
_geom_angle_site_symmetry_1
_geom_angle_site_symmetry_3
O1 C1 O2 125.4(3) . .
O1 C1 C2 118.5(3) . .
O2 C1 C2 116.0(3) . .
O2 Cu1 N1 92.35(11) 3_756 .
O2 Cu1 O5 85.98(11) 3_756 .
N1 Cu1 O5 171.50(11) . .
O2 Cu1 O4 172.43(10) 3_756 .
N1 Cu1 O4 95.17(11) . .
O5 Cu1 O4 86.46(11) . .
O2 Cu1 O6 93.18(11) 3_756 .
N1 Cu1 O6 93.17(12) . .
O5 Cu1 O6 95.24(11) . .
O4 Cu1 O6 87.30(11) . .
C16 N1 C17 105.1(3) . .
C16 N1 Cu1 127.2(3) . .
C17 N1 Cu1 126.9(3) . .
C3 C2 C7 119.1(4) . .
C3 C2 C1 117.4(3) . .
C7 C2 C1 123.2(3) . .
C16 N2 C18 108.1(4) . .
C1 O2 Cu1 122.5(2) . 3_756
C2 C3 C4 122.9(4) . .
C13 N3 C15 120.8(4) . .
C13 N3 C14 120.4(5) . .
C15 N3 C14 118.8(4) . .
C5 C4 C3 119.0(4) . .
C12 O4 Cu1 118.7(2) . .
C4 C5 C6 121.2(4) . .
C5 C6 C7 120.1(4) . .
C5 C6 C8 120.5(4) . .
C7 C6 C8 119.4(4) . .
C13 O6 Cu1 126.4(3) . .
C6 C7 C11 118.0(3) . .
C6 C7 C2 117.7(3) . .
C11 C7 C2 124.3(3) . .
C9 C8 C6 120.8(4) . .
C8 C9 C10 120.0(4) . .
C11 C10 C9 121.6(4) . .
C10 C11 C7 119.7(3) . .
C10 C11 C12 117.6(3) . .
C7 C11 C12 122.3(3) . .
O3 C12 O4 125.1(3) . .
O3 C12 C11 118.7(3) . .
O4 C12 C11 116.1(3) . .
O6 C13 N3 126.6(5) . .
N1 C16 N2 110.8(4) . .
C18 C17 N1 110.0(4) . .
C17 C18 N2 105.9(4) . .

loop_
_geom_bond_atom_site_label_1
_geom_bond_atom_site_label_2
_geom_bond_distance
_geom_bond_site_symmetry_2
C1 O1 1.240(4) .
C1 O2 1.281(4) .
C1 C2 1.502(5) .
Cu1 O2 1.965(3) 3_756
Cu1 N1 1.977(3) .
Cu1 O5 1.982(3) .
Cu1 O4 1.993(2) .
Cu1 O6 2.275(3) .
N1 C16 1.330(5) .
N1 C17 1.366(5) .
C2 C3 1.374(6) .
C2 C7 1.441(5) .
N2 C16 1.331(5) .
N2 C18 1.357(6) .
O2 Cu1 1.965(3) 3_756
C3 C4 1.397(6) .
N3 C13 1.345(6) .
N3 C15 1.404(7) .
N3 C14 1.443(6) .
O3 C12 1.230(4) .
C4 C5 1.362(6) .
O4 C12 1.289(4) .
C5 C6 1.415(6) .
C6 C7 1.422(5) .
C6 C8 1.423(5) .
O6 C13 1.177(6) .
C7 C11 1.431(5) .
C8 C9 1.351(6) .
C9 C10 1.399(6) .
C10 C11 1.370(5) .
C11 C12 1.511(5) .
C17 C18 1.351(6) .
